data_7063216
loop_
_publ_author_name
'Krishnan, Ashokkumar'
'Kamaraj, Sriraghavan'

_publ_section_title
;
 High-yielding regioselective synthesis of p-quinone fused
 5-substituted-1,4-benzodiazepine scaffolds via Pictet--Spengler type
 cycloannulation
;
_journal_issue 22
_journal_name_full 'New Journal of Chemistry'
_journal_page_first 10045
_journal_page_last 10052
_journal_paper_doi 10.1039/D4NJ00993B
_journal_volume 48
_journal_year 2024
_chemical_formula_moiety 'C24 H24 N2 O4'
_chemical_formula_sum 'C24 H24 N2 O4'
_chemical_formula_weight 404.45
_space_group_crystal_system monoclinic
_space_group_IT_number 14
_space_group_name_Hall '-P 2yn'
_space_group_name_H-M_alt 'P 1 21/n 1'
_atom_sites_solution_hydrogens mixed
_audit_creation_method SHELXL-2018/3
_audit_update_record
;
2023-08-12 deposited with the CCDC.	2024-05-10 downloaded from the CCDC.
;
_cell_angle_alpha 90
_cell_angle_beta 101.988(4)
_cell_angle_gamma 90
_cell_formula_units_Z 4
_cell_length_a 10.8433(16)
_cell_length_b 9.7755(12)
_cell_length_c 19.606(2)
_cell_measurement_reflns_used 6471
_cell_measurement_temperature 300(2)
_cell_measurement_theta_max 25.00
_cell_measurement_theta_min 2.37
_cell_volume 2032.9(4)
_computing_cell_refinement 'Bruker APEX4/SAINT'
_computing_data_collection 'Bruker APEX4'
_computing_data_reduction 'Bruker APEX4/SAINT'
_computing_molecular_graphics 'Bruker SHELXTL'
_computing_publication_material 'Bruker SHELXTL'
_computing_structure_refinement 'SHELXL-2018/3 (Sheldrick, 2018)'
_computing_structure_solution 'SHELXT 2018/2 (Sheldrick, 2018)'
_diffrn_ambient_temperature 300(2)
_diffrn_measured_fraction_theta_full 0.998
_diffrn_measured_fraction_theta_max 0.995
_diffrn_measurement_device_type 'Bruker D8 QUEST diffractometer with PHOTON II detector'
_diffrn_measurement_method '\f and \w scans'
_diffrn_radiation_type MoK\a
_diffrn_radiation_wavelength 0.71073
_diffrn_reflns_av_R_equivalents 0.0582
_diffrn_reflns_av_unetI/netI 0.0482
_diffrn_reflns_Laue_measured_fraction_full 0.998
_diffrn_reflns_Laue_measured_fraction_max 0.995
_diffrn_reflns_limit_h_max 14
_diffrn_reflns_limit_h_min -14
_diffrn_reflns_limit_k_max 10
_diffrn_reflns_limit_k_min -13
_diffrn_reflns_limit_l_max 26
_diffrn_reflns_limit_l_min -25
_diffrn_reflns_number 26574
_diffrn_reflns_point_group_measured_fraction_full 0.998
_diffrn_reflns_point_group_measured_fraction_max 0.995
_diffrn_reflns_theta_full 25.242
_diffrn_reflns_theta_max 28.336
_diffrn_reflns_theta_min 2.124
_diffrn_source 'i-mu-s microfocus source'
_exptl_absorpt_coefficient_mu 0.091
_exptl_absorpt_correction_T_max 0.7457
_exptl_absorpt_correction_T_min 0.6543
_exptl_absorpt_correction_type multi-scan
_exptl_absorpt_process_details 'SADABS (BRUKER)'
_exptl_crystal_colour black
_exptl_crystal_density_diffrn 1.321
_exptl_crystal_description block
_exptl_crystal_F_000 856
_exptl_crystal_size_max 0.259
_exptl_crystal_size_mid 0.162
_exptl_crystal_size_min 0.158
_refine_diff_density_max 0.191
_refine_diff_density_min -0.179
_refine_diff_density_rms 0.038
_refine_ls_extinction_method none
_refine_ls_goodness_of_fit_ref 1.013
_refine_ls_hydrogen_treatment mixed
_refine_ls_matrix_type full
_refine_ls_number_parameters 282
_refine_ls_number_reflns 5042
_refine_ls_number_restraints 0
_refine_ls_restrained_S_all 1.013
_refine_ls_R_factor_all 0.1108
_refine_ls_R_factor_gt 0.0536
_refine_ls_shift/su_max 0.000
_refine_ls_shift/su_mean 0.000
_refine_ls_structure_factor_coef Fsqd
_refine_ls_weighting_details 'w=1/[\s^2^(Fo^2^)+(0.0559P)^2^+0.6873P] where P=(Fo^2^+2Fc^2^)/3'
_refine_ls_weighting_scheme calc
_refine_ls_wR_factor_gt 0.1162
_refine_ls_wR_factor_ref 0.1522
_reflns_Friedel_coverage 0.000
_reflns_number_gt 2843
_reflns_number_total 5042
_reflns_threshold_expression 'I > 2\s(I)'
_cod_data_source_file d4nj00993b2.cif
_cod_data_source_block KSA_12_200723_0m_a
_cod_depositor_comments 'Adding full bibliography for 7063215--7063217.cif.'
_cod_original_sg_symbol_H-M 'P 21/n'
_cod_database_code 7063216
_shelx_shelxl_version_number 2018/3
_shelx_space_group_comment
;
The symmetry employed for this shelxl refinement is uniquely defined
by the following loop, which should always be used as a source of
symmetry information in preference to the above space-group names.
They are only intended as comments.
;

loop_
_space_group_symop_operation_xyz
'x, y, z'
'-x+1/2, y+1/2, -z+1/2'
'-x, -y, -z'
'x-1/2, -y-1/2, z-1/2'

loop_
_atom_site_label
_atom_site_type_symbol
_atom_site_fract_x
_atom_site_fract_y
_atom_site_fract_z
_atom_site_U_iso_or_equiv
_atom_site_adp_type
_atom_site_occupancy
_atom_site_site_symmetry_order
_atom_site_calc_flag
_atom_site_refinement_flags_posn
_atom_site_refinement_flags_adp
_atom_site_refinement_flags_occupancy
_atom_site_disorder_assembly
_atom_site_disorder_group
O1 O 0.84784(14) 0.66733(17) 0.53359(8) 0.0678(5) Uani 1 1 d . . . . .
O2 O 0.95739(14) 0.48742(17) 0.30041(8) 0.0669(4) Uani 1 1 d . . . . .
O3 O 0.70600(15) 0.34512(15) 0.20529(7) 0.0624(4) Uani 1 1 d . . . . .
O4 O 0.36437(16) 0.69824(19) 0.28434(10) 0.0850(6) Uani 1 1 d . . . . .
N1 N 0.71306(17) 0.46012(19) 0.47534(9) 0.0534(5) Uani 1 1 d . . . . .
H3 H 0.712(2) 0.511(3) 0.5116(13) 0.080 Uiso 1 1 d . U . . .
N2 N 0.79169(15) 0.33670(17) 0.35238(9) 0.0472(4) Uani 1 1 d . . . . .
H1 H 0.826(2) 0.324(2) 0.3145(12) 0.071 Uiso 1 1 d . U . . .
C1 C 0.59564(18) 0.2846(2) 0.39586(10) 0.0466(5) Uani 1 1 d . . . . .
C2 C 0.50087(19) 0.1851(2) 0.38784(12) 0.0561(5) Uani 1 1 d . . . . .
H2 H 0.482832 0.136570 0.346165 0.067 Uiso 1 1 calc R U . . .
C3 C 0.4326(2) 0.1546(2) 0.43791(14) 0.0629(6) Uani 1 1 d . . . . .
C4 C 0.4625(2) 0.2282(3) 0.49956(13) 0.0676(7) Uani 1 1 d . . . . .
H4 H 0.418099 0.211367 0.534502 0.081 Uiso 1 1 calc R U . . .
C5 C 0.5560(2) 0.3255(2) 0.51033(11) 0.0601(6) Uani 1 1 d . . . . .
H5 H 0.574690 0.371734 0.552668 0.072 Uiso 1 1 calc R U . . .
C6 C 0.62349(18) 0.3561(2) 0.45882(10) 0.0479(5) Uani 1 1 d . . . . .
C7 C 0.80457(17) 0.50918(19) 0.44264(9) 0.0432(4) Uani 1 1 d . . . . .
C8 C 0.83894(17) 0.45648(19) 0.38561(9) 0.0420(4) Uani 1 1 d . . . . .
C9 C 0.65480(18) 0.3119(2) 0.33412(10) 0.0454(5) Uani 1 1 d . . . . .
H9 H 0.643609 0.227844 0.306264 0.055 Uiso 1 1 calc R U . . .
C10 C 0.87406(18) 0.6267(2) 0.47910(10) 0.0473(5) Uani 1 1 d . . . . .
C11 C 0.97711(18) 0.6918(2) 0.45129(10) 0.0489(5) Uani 1 1 d . . . . .
C12 C 1.00796(18) 0.6433(2) 0.39335(10) 0.0485(5) Uani 1 1 d . . . . .
C13 C 0.93590(18) 0.5265(2) 0.35629(10) 0.0474(5) Uani 1 1 d . . . . .
C14 C 0.3303(2) 0.0480(3) 0.42688(16) 0.0869(8) Uani 1 1 d . . . . .
H14A H 0.340687 -0.009879 0.467240 0.130 Uiso 1 1 calc R U . . .
H14B H 0.335598 -0.006284 0.386766 0.130 Uiso 1 1 calc R U . . .
H14C H 0.249527 0.091980 0.419595 0.130 Uiso 1 1 calc R U . . .
C15 C 0.58987(17) 0.42458(19) 0.28627(9) 0.0439(5) Uani 1 1 d . . . . .
C16 C 0.62326(19) 0.4411(2) 0.22147(10) 0.0499(5) Uani 1 1 d . . . . .
C17 C 0.5715(2) 0.5454(2) 0.17798(11) 0.0593(6) Uani 1 1 d . . . . .
H17 H 0.595215 0.556747 0.135399 0.071 Uiso 1 1 calc R U . . .
C18 C 0.4841(2) 0.6344(2) 0.19660(12) 0.0606(6) Uani 1 1 d . . . . .
H18 H 0.449465 0.704591 0.166683 0.073 Uiso 1 1 calc R U . . .
C19 C 0.44931(19) 0.6177(2) 0.25977(12) 0.0561(5) Uani 1 1 d . . . . .
C20 C 0.50277(18) 0.5130(2) 0.30403(10) 0.0510(5) Uani 1 1 d . . . . .
H20 H 0.479200 0.502273 0.346693 0.061 Uiso 1 1 calc R U . . .
C21 C 1.0402(2) 0.8119(2) 0.49185(12) 0.0671(6) Uani 1 1 d . . . . .
H21A H 1.078875 0.868037 0.462018 0.101 Uiso 1 1 calc R U . . .
H21B H 1.103395 0.779871 0.530294 0.101 Uiso 1 1 calc R U . . .
H21C H 0.978528 0.864585 0.509170 0.101 Uiso 1 1 calc R U . . .
C22 C 1.1106(2) 0.6989(3) 0.36089(13) 0.0672(6) Uani 1 1 d . . . . .
H22A H 1.162439 0.625114 0.350832 0.101 Uiso 1 1 calc R U . . .
H22B H 1.161188 0.761733 0.392556 0.101 Uiso 1 1 calc R U . . .
H22C H 1.074130 0.745715 0.318436 0.101 Uiso 1 1 calc R U . . .
C23 C 0.7739(2) 0.3775(3) 0.15268(12) 0.0736(7) Uani 1 1 d . . . . .
H23A H 0.835181 0.307363 0.150947 0.110 Uiso 1 1 calc R U . . .
H23B H 0.815953 0.463690 0.163226 0.110 Uiso 1 1 calc R U . . .
H23C H 0.716476 0.383227 0.108353 0.110 Uiso 1 1 calc R U . . .
C24 C 0.3067(2) 0.8075(3) 0.24175(16) 0.0856(8) Uani 1 1 d . . . . .
H24A H 0.250898 0.856049 0.265339 0.128 Uiso 1 1 calc R U . . .
H24B H 0.259726 0.771713 0.198513 0.128 Uiso 1 1 calc R U . . .
H24C H 0.370561 0.868785 0.232587 0.128 Uiso 1 1 calc R U . . .

loop_
_atom_site_aniso_label
_atom_site_aniso_U_11
_atom_site_aniso_U_22
_atom_site_aniso_U_33
_atom_site_aniso_U_23
_atom_site_aniso_U_13
_atom_site_aniso_U_12
O1 0.0717(10) 0.0772(11) 0.0563(9) -0.0233(8) 0.0174(8) 0.0033(8)
O2 0.0644(10) 0.0852(11) 0.0583(9) -0.0185(8) 0.0292(8) -0.0111(8)
O3 0.0786(10) 0.0667(10) 0.0469(8) -0.0075(7) 0.0247(8) -0.0009(8)
O4 0.0744(11) 0.0931(13) 0.0963(13) 0.0400(10) 0.0380(10) 0.0348(10)
N1 0.0558(11) 0.0638(11) 0.0440(10) -0.0084(8) 0.0178(8) 0.0003(9)
N2 0.0439(9) 0.0543(10) 0.0439(9) -0.0091(8) 0.0107(7) 0.0023(8)
C1 0.0457(11) 0.0488(11) 0.0458(11) 0.0085(9) 0.0103(9) 0.0060(9)
C2 0.0500(12) 0.0545(12) 0.0620(13) 0.0112(10) 0.0075(10) 0.0018(10)
C3 0.0495(12) 0.0635(14) 0.0778(16) 0.0242(13) 0.0176(12) 0.0055(11)
C4 0.0571(14) 0.0802(17) 0.0722(16) 0.0260(14) 0.0291(12) 0.0115(13)
C5 0.0590(13) 0.0735(15) 0.0514(12) 0.0087(11) 0.0200(11) 0.0091(12)
C6 0.0446(11) 0.0544(12) 0.0461(11) 0.0089(9) 0.0126(9) 0.0079(10)
C7 0.0422(10) 0.0472(11) 0.0401(10) 0.0008(8) 0.0085(8) 0.0075(9)
C8 0.0379(10) 0.0487(11) 0.0385(10) -0.0025(8) 0.0058(8) 0.0062(8)
C9 0.0468(11) 0.0477(11) 0.0416(10) -0.0038(9) 0.0087(9) -0.0030(9)
C10 0.0483(11) 0.0491(11) 0.0422(11) -0.0035(9) 0.0038(9) 0.0118(9)
C11 0.0490(12) 0.0462(11) 0.0463(11) 0.0010(9) -0.0019(9) 0.0054(9)
C12 0.0437(11) 0.0510(11) 0.0482(11) 0.0032(9) 0.0033(9) 0.0030(9)
C13 0.0425(11) 0.0557(12) 0.0441(11) -0.0019(9) 0.0092(9) 0.0059(9)
C14 0.0629(16) 0.0800(18) 0.119(2) 0.0304(17) 0.0222(15) -0.0087(14)
C15 0.0431(10) 0.0499(11) 0.0375(10) 0.0000(8) 0.0056(8) -0.0078(9)
C16 0.0539(12) 0.0542(12) 0.0414(11) -0.0047(9) 0.0092(9) -0.0103(10)
C17 0.0732(15) 0.0652(14) 0.0405(11) 0.0050(10) 0.0141(11) -0.0121(12)
C18 0.0596(13) 0.0619(13) 0.0574(13) 0.0165(11) 0.0057(11) -0.0067(11)
C19 0.0460(12) 0.0626(13) 0.0603(13) 0.0134(11) 0.0125(10) 0.0026(10)
C20 0.0465(11) 0.0625(13) 0.0450(11) 0.0091(10) 0.0116(9) -0.0002(10)
C21 0.0773(16) 0.0531(13) 0.0638(14) -0.0054(11) -0.0013(12) -0.0051(12)
C22 0.0579(14) 0.0735(16) 0.0707(15) 0.0049(12) 0.0147(12) -0.0096(12)
C23 0.0796(17) 0.0935(18) 0.0552(14) -0.0142(13) 0.0311(13) -0.0130(15)
C24 0.0696(17) 0.0728(17) 0.118(2) 0.0360(16) 0.0267(16) 0.0170(14)

loop_
_atom_type_symbol
_atom_type_description
_atom_type_scat_dispersion_real
_atom_type_scat_dispersion_imag
_atom_type_scat_source
C C 0.0033 0.0016 'International Tables Vol C Tables 4.2.6.8 and 6.1.1.4'
H H 0.0000 0.0000 'International Tables Vol C Tables 4.2.6.8 and 6.1.1.4'
N N 0.0061 0.0033 'International Tables Vol C Tables 4.2.6.8 and 6.1.1.4'
O O 0.0106 0.0060 'International Tables Vol C Tables 4.2.6.8 and 6.1.1.4'

loop_
_geom_angle_atom_site_label_1
_geom_angle_atom_site_label_2
_geom_angle_atom_site_label_3
_geom_angle
_geom_angle_site_symmetry_1
_geom_angle_site_symmetry_3
_geom_angle_publ_flag
C16 O3 C23 118.34(17) . . ?
C19 O4 C24 118.10(19) . . ?
C7 N1 C6 132.86(17) . . ?
C7 N1 H3 108.1(17) . . ?
C6 N1 H3 118.9(17) . . ?
C8 N2 C9 120.60(15) . . ?
C8 N2 H1 109.2(15) . . ?
C9 N2 H1 109.9(14) . . ?
C6 C1 C2 117.79(18) . . ?
C6 C1 C9 124.89(18) . . ?
C2 C1 C9 117.23(18) . . ?
C3 C2 C1 124.1(2) . . ?
C3 C2 H2 118.0 . . ?
C1 C2 H2 118.0 . . ?
C2 C3 C4 116.5(2) . . ?
C2 C3 C14 122.4(2) . . ?
C4 C3 C14 121.1(2) . . ?
C5 C4 C3 121.6(2) . . ?
C5 C4 H4 119.2 . . ?
C3 C4 H4 119.2 . . ?
C4 C5 C6 121.2(2) . . ?
C4 C5 H5 119.4 . . ?
C6 C5 H5 119.4 . . ?
C1 C6 N1 125.57(18) . . ?
C1 C6 C5 118.8(2) . . ?
N1 C6 C5 115.59(19) . . ?
C8 C7 N1 127.05(19) . . ?
C8 C7 C10 119.79(18) . . ?
N1 C7 C10 113.04(16) . . ?
C7 C8 N2 124.92(18) . . ?
C7 C8 C13 119.29(18) . . ?
N2 C8 C13 115.77(16) . . ?
N2 C9 C1 114.17(16) . . ?
N2 C9 C15 110.16(15) . . ?
C1 C9 C15 113.81(16) . . ?
N2 C9 H9 106.0 . . ?
C1 C9 H9 106.0 . . ?
C15 C9 H9 106.0 . . ?
O1 C10 C7 119.12(19) . . ?
O1 C10 C11 120.60(19) . . ?
C7 C10 C11 120.24(17) . . ?
C12 C11 C10 120.05(18) . . ?
C12 C11 C21 124.1(2) . . ?
C10 C11 C21 115.82(18) . . ?
C11 C12 C13 119.31(18) . . ?
C11 C12 C22 125.0(2) . . ?
C13 C12 C22 115.73(18) . . ?
O2 C13 C8 119.25(18) . . ?
O2 C13 C12 119.85(18) . . ?
C8 C13 C12 120.89(17) . . ?
C3 C14 H14A 109.5 . . ?
C3 C14 H14B 109.5 . . ?
H14A C14 H14B 109.5 . . ?
C3 C14 H14C 109.5 . . ?
H14A C14 H14C 109.5 . . ?
H14B C14 H14C 109.5 . . ?
C20 C15 C16 118.48(18) . . ?
C20 C15 C9 123.52(17) . . ?
C16 C15 C9 117.98(18) . . ?
C17 C16 O3 124.34(18) . . ?
C17 C16 C15 120.0(2) . . ?
O3 C16 C15 115.64(18) . . ?
C16 C17 C18 121.0(2) . . ?
C16 C17 H17 119.5 . . ?
C18 C17 H17 119.5 . . ?
C19 C18 C17 119.4(2) . . ?
C19 C18 H18 120.3 . . ?
C17 C18 H18 120.3 . . ?
O4 C19 C18 125.2(2) . . ?
O4 C19 C20 115.28(19) . . ?
C18 C19 C20 119.5(2) . . ?
C15 C20 C19 121.58(18) . . ?
C15 C20 H20 119.2 . . ?
C19 C20 H20 119.2 . . ?
C11 C21 H21A 109.5 . . ?
C11 C21 H21B 109.5 . . ?
H21A C21 H21B 109.5 . . ?
C11 C21 H21C 109.5 . . ?
H21A C21 H21C 109.5 . . ?
H21B C21 H21C 109.5 . . ?
C12 C22 H22A 109.5 . . ?
C12 C22 H22B 109.5 . . ?
H22A C22 H22B 109.5 . . ?
C12 C22 H22C 109.5 . . ?
H22A C22 H22C 109.5 . . ?
H22B C22 H22C 109.5 . . ?
O3 C23 H23A 109.5 . . ?
O3 C23 H23B 109.5 . . ?
H23A C23 H23B 109.5 . . ?
O3 C23 H23C 109.5 . . ?
H23A C23 H23C 109.5 . . ?
H23B C23 H23C 109.5 . . ?
O4 C24 H24A 109.5 . . ?
O4 C24 H24B 109.5 . . ?
H24A C24 H24B 109.5 . . ?
O4 C24 H24C 109.5 . . ?
H24A C24 H24C 109.5 . . ?
H24B C24 H24C 109.5 . . ?

loop_
_geom_bond_atom_site_label_1
_geom_bond_atom_site_label_2
_geom_bond_distance
_geom_bond_site_symmetry_2
_geom_bond_publ_flag
O1 C10 1.227(2) . ?
O2 C13 1.227(2) . ?
O3 C16 1.380(2) . ?
O3 C23 1.422(3) . ?
O4 C19 1.373(3) . ?
O4 C24 1.419(3) . ?
N1 C7 1.375(2) . ?
N1 C6 1.397(3) . ?
N1 H3 0.87(3) . ?
N2 C8 1.385(2) . ?
N2 C9 1.473(2) . ?
N2 H1 0.90(2) . ?
C1 C6 1.396(3) . ?
C1 C2 1.400(3) . ?
C1 C9 1.507(3) . ?
C2 C3 1.379(3) . ?
C2 H2 0.9300 . ?
C3 C4 1.386(3) . ?
C3 C14 1.505(3) . ?
C4 C5 1.374(3) . ?
C4 H4 0.9300 . ?
C5 C6 1.397(3) . ?
C5 H5 0.9300 . ?
C7 C8 1.352(2) . ?
C7 C10 1.475(3) . ?
C8 C13 1.468(3) . ?
C9 C15 1.522(3) . ?
C9 H9 0.9800 . ?
C10 C11 1.484(3) . ?
C11 C12 1.336(3) . ?
C11 C21 1.501(3) . ?
C12 C13 1.485(3) . ?
C12 C22 1.495(3) . ?
C14 H14A 0.9600 . ?
C14 H14B 0.9600 . ?
C14 H14C 0.9600 . ?
C15 C20 1.377(3) . ?
C15 C16 1.401(3) . ?
C16 C17 1.372(3) . ?
C17 C18 1.389(3) . ?
C17 H17 0.9300 . ?
C18 C19 1.377(3) . ?
C18 H18 0.9300 . ?
C19 C20 1.388(3) . ?
C20 H20 0.9300 . ?
C21 H21A 0.9600 . ?
C21 H21B 0.9600 . ?
C21 H21C 0.9600 . ?
C22 H22A 0.9600 . ?
C22 H22B 0.9600 . ?
C22 H22C 0.9600 . ?
C23 H23A 0.9600 . ?
C23 H23B 0.9600 . ?
C23 H23C 0.9600 . ?
C24 H24A 0.9600 . ?
C24 H24B 0.9600 . ?
C24 H24C 0.9600 . ?

loop_
_geom_hbond_atom_site_label_D
_geom_hbond_atom_site_label_H
_geom_hbond_atom_site_label_A
_geom_hbond_distance_DH
_geom_hbond_distance_HA
_geom_hbond_distance_DA
_geom_hbond_angle_DHA
_geom_hbond_site_symmetry_A
_geom_hbond_publ_flag
N1 H3 O1 0.87(3) 2.10(2) 2.617(2) 117(2) . yes
N2 H1 O2 0.90(2) 2.20(2) 2.683(2) 112.9(18) . yes
N2 H1 O3 0.90(2) 2.27(2) 2.841(2) 120.7(18) . yes
C24 H24C O2 0.96 2.40 3.346(3) 170.0 2_655 yes

loop_
_geom_torsion_atom_site_label_1
_geom_torsion_atom_site_label_2
_geom_torsion_atom_site_label_3
_geom_torsion_atom_site_label_4
_geom_torsion
_geom_torsion_site_symmetry_1
_geom_torsion_site_symmetry_2
_geom_torsion_site_symmetry_3
_geom_torsion_site_symmetry_4
_geom_torsion_publ_flag
C6 C1 C2 C3 0.8(3) . . . . ?
C9 C1 C2 C3 -175.86(19) . . . . ?
C1 C2 C3 C4 -0.4(3) . . . . ?
C1 C2 C3 C14 179.26(19) . . . . ?
C2 C3 C4 C5 -0.6(3) . . . . ?
C14 C3 C4 C5 179.7(2) . . . . ?
C3 C4 C5 C6 1.2(3) . . . . ?
C2 C1 C6 N1 -178.74(18) . . . . ?
C9 C1 C6 N1 -2.4(3) . . . . ?
C2 C1 C6 C5 -0.1(3) . . . . ?
C9 C1 C6 C5 176.24(18) . . . . ?
C7 N1 C6 C1 -8.9(3) . . . . ?
C7 N1 C6 C5 172.4(2) . . . . ?
C4 C5 C6 C1 -0.9(3) . . . . ?
C4 C5 C6 N1 177.91(19) . . . . ?
C6 N1 C7 C8 -6.7(3) . . . . ?
C6 N1 C7 C10 177.40(19) . . . . ?
N1 C7 C8 N2 -4.2(3) . . . . ?
C10 C7 C8 N2 171.49(16) . . . . ?
N1 C7 C8 C13 177.60(18) . . . . ?
C10 C7 C8 C13 -6.7(3) . . . . ?
C9 N2 C8 C7 48.8(3) . . . . ?
C9 N2 C8 C13 -132.91(18) . . . . ?
C8 N2 C9 C1 -70.7(2) . . . . ?
C8 N2 C9 C15 58.8(2) . . . . ?
C6 C1 C9 N2 42.3(3) . . . . ?
C2 C1 C9 N2 -141.35(17) . . . . ?
C6 C1 C9 C15 -85.4(2) . . . . ?
C2 C1 C9 C15 91.0(2) . . . . ?
C8 C7 C10 O1 -174.83(18) . . . . ?
N1 C7 C10 O1 1.4(3) . . . . ?
C8 C7 C10 C11 3.2(3) . . . . ?
N1 C7 C10 C11 179.46(16) . . . . ?
O1 C10 C11 C12 177.47(19) . . . . ?
C7 C10 C11 C12 -0.5(3) . . . . ?
O1 C10 C11 C21 -2.9(3) . . . . ?
C7 C10 C11 C21 179.08(17) . . . . ?
C10 C11 C12 C13 1.6(3) . . . . ?
C21 C11 C12 C13 -177.96(17) . . . . ?
C10 C11 C12 C22 -179.25(18) . . . . ?
C21 C11 C12 C22 1.2(3) . . . . ?
C7 C8 C13 O2 -172.16(18) . . . . ?
N2 C8 C13 O2 9.5(3) . . . . ?
C7 C8 C13 C12 7.9(3) . . . . ?
N2 C8 C13 C12 -170.46(16) . . . . ?
C11 C12 C13 O2 174.82(19) . . . . ?
C22 C12 C13 O2 -4.4(3) . . . . ?
C11 C12 C13 C8 -5.3(3) . . . . ?
C22 C12 C13 C8 175.54(18) . . . . ?
N2 C9 C15 C20 -116.92(19) . . . . ?
C1 C9 C15 C20 12.8(3) . . . . ?
N2 C9 C15 C16 61.3(2) . . . . ?
C1 C9 C15 C16 -168.96(17) . . . . ?
C23 O3 C16 C17 21.3(3) . . . . ?
C23 O3 C16 C15 -160.62(18) . . . . ?
C20 C15 C16 C17 1.4(3) . . . . ?
C9 C15 C16 C17 -176.98(17) . . . . ?
C20 C15 C16 O3 -176.81(17) . . . . ?
C9 C15 C16 O3 4.8(2) . . . . ?
O3 C16 C17 C18 176.90(19) . . . . ?
C15 C16 C17 C18 -1.1(3) . . . . ?
C16 C17 C18 C19 0.2(3) . . . . ?
C24 O4 C19 C18 0.2(3) . . . . ?
C24 O4 C19 C20 179.7(2) . . . . ?
C17 C18 C19 O4 180.0(2) . . . . ?
C17 C18 C19 C20 0.5(3) . . . . ?
C16 C15 C20 C19 -0.7(3) . . . . ?
C9 C15 C20 C19 177.54(18) . . . . ?
O4 C19 C20 C15 -179.73(18) . . . . ?
C18 C19 C20 C15 -0.2(3) . . . . ?
